data_4020845
loop_
_publ_author_name
'Andrew G. Myers'
'Miki Sogi'
'Michael A. Lewis'
'Stephen P. Arvedson'

_publ_section_title
;
 Synthetic and Theoretical Studies of Cyclobuta[1,2:3,4]dicyclopentene.
 Organocobalt Intermediates in the Construction
 of the Unsaturated Carbon Skeleton and Their Transformation
 into Novel Cobaltacyclic Complexes by C-C Insertion
;
_journal_name_full 'Journal of Organic Chemistry'
_journal_page_first 2516
_journal_page_last 2525
_journal_paper_doi 10.1021/jo030368p
_journal_volume 69
_journal_year 2004
_chemical_formula_moiety 'C10 H14 Br2 O2'
_chemical_formula_sum 'C10 H14 Br2 O2'
_chemical_formula_weight 326.03
_chemical_melting_point 429.0(10)
_space_group_IT_number 14
_symmetry_cell_setting monoclinic
_symmetry_space_group_name_Hall '-P 2ybc'
_symmetry_space_group_name_H-M 'P 1 21/c 1'
_cell_angle_alpha 90.00
_cell_angle_beta 96.877(2)
_cell_angle_gamma 90.00
_cell_formula_units_Z 4
_cell_length_a 5.9571(6)
_cell_length_b 14.0900(14)
_cell_length_c 13.5210(14)
_cell_measurement_temperature 213(2)
_cell_volume 1126.7(2)
_diffrn_ambient_temperature 213(2)
_exptl_crystal_density_diffrn 1.922
_cod_depositor_comments
;
The following automatic conversions were performed:

'_chemical_melting_point' value '428-430' was changed to '429.0(10)'
- the average value was taken and precision was estimated.

Automatic conversion script
Id: cif_fix_values 1646 2011-03-28 12:23:43Z adriana 
;
_cod_original_sg_symbol_H-M 'P 21/c'
_cod_database_code 4020845

loop_
_symmetry_equiv_pos_as_xyz
'x, y, z'
'-x, y+1/2, -z+1/2'
'-x, -y, -z'
'x, -y-1/2, z-1/2'

loop_
_atom_site_label
_atom_site_type_symbol
_atom_site_fract_x
_atom_site_fract_y
_atom_site_fract_z
_atom_site_U_iso_or_equiv
_atom_site_adp_type
_atom_site_occupancy
_atom_site_symmetry_multiplicity
_atom_site_calc_flag
_atom_site_refinement_flags
_atom_site_disorder_assembly
_atom_site_disorder_group
Br1 Br 0.98856(8) 0.65314(3) 0.21228(3) 0.03310(12) Uani 1 1 d . . .
Br2 Br 0.51647(9) 0.98293(3) 0.36294(4) 0.04718(16) Uani 1 1 d . . .
O1 O 0.8432(5) 0.58746(16) 0.4193(2) 0.0321(8) Uani 1 1 d . . .
H1 H 0.8391 0.5794 0.4799 0.048 Uiso 1 1 calc R . .
C10 C 0.5820(7) 0.7447(2) 0.2394(3) 0.0255(11) Uani 1 1 d . . .
H10 H 0.4649 0.7576 0.2782 0.031 Uiso 1 1 calc R . .
C1 C 0.7529(7) 0.6970(2) 0.2845(3) 0.0220(9) Uani 1 1 d . . .
O2 O 0.8701(5) 0.94109(16) 0.1224(2) 0.0297(7) Uani 1 1 d . . .
H2 H 0.9441 0.9910 0.1228 0.044 Uiso 1 1 calc R . .
C6 C 0.7436(7) 0.9380(2) 0.2860(3) 0.0255(10) Uani 1 1 d . . .
C9 C 0.5459(6) 0.7818(2) 0.1349(3) 0.0273(10) Uani 1 1 d . . .
H9A H 0.4218 0.7465 0.0974 0.033 Uiso 1 1 calc R . .
H9B H 0.6827 0.7704 0.1030 0.033 Uiso 1 1 calc R . .
C2 C 0.8027(7) 0.6859(3) 0.3951(3) 0.0253(10) Uani 1 1 d . . .
H2A H 0.6668 0.7061 0.4251 0.030 Uiso 1 1 calc R . .
C7 C 0.6792(7) 0.9551(3) 0.1760(3) 0.0274(11) Uani 1 1 d . . .
H7 H 0.6274 1.0216 0.1665 0.033 Uiso 1 1 calc R . .
C5 C 0.9169(7) 0.8902(3) 0.3279(3) 0.0276(11) Uani 1 1 d . . .
H5 H 1.0279 0.8756 0.2864 0.033 Uiso 1 1 calc R . .
C3 C 1.0008(7) 0.7468(2) 0.4401(3) 0.0262(10) Uani 1 1 d . . .
H3A H 1.1332 0.7310 0.4067 0.031 Uiso 1 1 calc R . .
H3B H 1.0362 0.7295 0.5105 0.031 Uiso 1 1 calc R . .
C4 C 0.9635(7) 0.8553(3) 0.4334(3) 0.0354(11) Uani 1 1 d . . .
H4A H 0.8359 0.8723 0.4694 0.042 Uiso 1 1 calc R . .
H4B H 1.0983 0.8874 0.4661 0.042 Uiso 1 1 calc R . .
C8 C 0.4897(7) 0.8889(2) 0.1294(3) 0.0306(11) Uani 1 1 d . . .
H8A H 0.4518 0.9064 0.0592 0.037 Uiso 1 1 calc R . .
H8B H 0.3549 0.8999 0.1628 0.037 Uiso 1 1 calc R . .

loop_
_atom_site_aniso_label
_atom_site_aniso_U_11
_atom_site_aniso_U_22
_atom_site_aniso_U_33
_atom_site_aniso_U_23
_atom_site_aniso_U_13
_atom_site_aniso_U_12
Br1 0.0366(3) 0.0382(3) 0.0258(2) 0.0022(2) 0.0087(2) 0.0096(2)
Br2 0.0537(4) 0.0522(3) 0.0394(3) -0.0018(3) 0.0209(3) 0.0123(3)
O1 0.052(2) 0.0245(16) 0.0210(17) 0.0060(13) 0.0072(17) 0.0042(15)
C10 0.029(3) 0.020(2) 0.030(3) -0.0043(19) 0.011(2) -0.005(2)
C1 0.026(3) 0.020(2) 0.020(2) -0.0013(18) 0.0036(19) -0.004(2)
O2 0.038(2) 0.0282(17) 0.0247(17) -0.0017(14) 0.0110(15) -0.0077(14)
C6 0.029(3) 0.022(2) 0.027(3) -0.006(2) 0.009(2) -0.004(2)
C9 0.025(3) 0.033(3) 0.022(2) 0.002(2) -0.006(2) -0.005(2)
C2 0.025(3) 0.029(2) 0.024(2) 0.0024(19) 0.008(2) 0.003(2)
C7 0.030(3) 0.024(2) 0.029(3) 0.004(2) 0.005(2) 0.002(2)
C5 0.035(3) 0.027(2) 0.021(2) -0.001(2) 0.005(2) -0.012(2)
C3 0.031(3) 0.029(2) 0.017(2) 0.0004(19) -0.001(2) 0.000(2)
C4 0.047(3) 0.037(3) 0.021(2) 0.001(2) 0.000(2) -0.011(2)
C8 0.030(3) 0.031(2) 0.030(3) 0.007(2) 0.001(2) 0.004(2)

loop_
_geom_bond_atom_site_label_1
_geom_bond_atom_site_label_2
_geom_bond_distance
_geom_bond_site_symmetry_2
_geom_bond_publ_flag
Br1 C1 1.906(4) . ?
Br2 C6 1.910(4) . ?
O1 C2 1.439(4) . ?
O1 H1 0.8300 . ?
C10 C1 1.308(5) . ?
C10 C9 1.498(5) . ?
C10 H10 0.9400 . ?
C1 C2 1.497(5) . ?
O2 C7 1.433(4) . ?
O2 H2 0.8300 . ?
C6 C5 1.303(5) . ?
C6 C7 1.511(5) . ?
C9 C8 1.546(4) . ?
C9 H9A 0.9800 . ?
C9 H9B 0.9800 . ?
C2 C3 1.526(5) . ?
C2 H2A 0.9900 . ?
C7 C8 1.540(5) . ?
C7 H7 0.9900 . ?
C5 C4 1.503(5) . ?
C5 H5 0.9400 . ?
C3 C4 1.547(4) . ?
C3 H3A 0.9800 . ?
C3 H3B 0.9800 . ?
C4 H4A 0.9800 . ?
C4 H4B 0.9800 . ?
C8 H8A 0.9800 . ?
C8 H8B 0.9800 . ?
